data_1514867
loop_
_publ_author_name
'Kataoka, Keisuke'
'Yasumoto, Tetsuaki'
'Manabe, Yousuke'
'Sato, Hiroyasu'
'Yamano, Akihito'
'Katagiri, Toshimasa'

_publ_section_title
;
 A molecular-sized tunnel-porous crystal with a ratchet gear structure and
 its one-way guest-molecule transportation property.
;
_journal_issue 4
_journal_name_full Nanoscale
_journal_page_first 1298
_journal_page_last 1300
_journal_paper_doi 10.1039/c2nr30880k
_journal_volume 5
_journal_year 2013
_chemical_absolute_configuration rmad
_chemical_formula_moiety 'C18 H14 F6 O6, 0.25(C14 H10)'
_chemical_formula_sum 'C21.5 H16.5 F6 O6'
_chemical_formula_weight 484.85
_space_group_IT_number 4
_symmetry_cell_setting monoclinic
_symmetry_Int_Tables_number 4
_symmetry_space_group_name_Hall 'P 2yb'
_symmetry_space_group_name_H-M 'P 1 21 1'
_atom_sites_solution_hydrogens geom
_atom_sites_solution_primary direct
_atom_sites_solution_secondary difmap
_cell_angle_alpha 90.0000
_cell_angle_beta 112.756(8)
_cell_angle_gamma 90.0000
_cell_formula_units_Z 2
_cell_length_a 13.1176(10)
_cell_length_b 5.17328(11)
_cell_length_c 17.1353(12)
_cell_measurement_reflns_used 9211
_cell_measurement_temperature 298
_cell_measurement_theta_max 68.21
_cell_measurement_theta_min 3.65
_cell_volume 1072.31(13)
_computing_cell_refinement 'RAPID AUTO'
_computing_data_collection 'RAPID AUTO (Rigaku, ????)'
_computing_data_reduction 'RAPID AUTO'
_computing_molecular_graphics 'CrystalStructure 4.0'
_computing_publication_material 'CrystalStructure 4.0 (Rigaku, 2010)'
_computing_structure_refinement 'SHELXL97 (Sheldrick, 2008)'
_computing_structure_solution 'Il Milione (Burla, et al., 2007)'
_diffrn_ambient_temperature 298
_diffrn_detector_area_resol_mean 10.000
_diffrn_measured_fraction_theta_full 0.985
_diffrn_measured_fraction_theta_max 0.985
_diffrn_measurement_device_type 'Rigaku R-AXIS RAPID'
_diffrn_measurement_method \w
_diffrn_radiation_type 'Cu K\a'
_diffrn_radiation_wavelength 1.54187
_diffrn_reflns_av_R_equivalents 0.0399
_diffrn_reflns_limit_h_max 15
_diffrn_reflns_limit_h_min -15
_diffrn_reflns_limit_k_max 5
_diffrn_reflns_limit_k_min -6
_diffrn_reflns_limit_l_max 20
_diffrn_reflns_limit_l_min -20
_diffrn_reflns_number 12752
_diffrn_reflns_theta_full 68.21
_diffrn_reflns_theta_max 68.21
_diffrn_standards_number 0
_exptl_absorpt_coefficient_mu 1.262
_exptl_absorpt_correction_T_max 0.881
_exptl_absorpt_correction_T_min 0.691
_exptl_absorpt_correction_type multi-scan
_exptl_absorpt_process_details 'ABSCOR (Rigaku, 1995)'
_exptl_crystal_colour colorless
_exptl_crystal_density_diffrn 1.502
_exptl_crystal_density_method 'not measured'
_exptl_crystal_description needle
_exptl_crystal_F_000 495.00
_exptl_crystal_size_max 5.100
_exptl_crystal_size_mid 0.015
_exptl_crystal_size_min 0.015
_refine_diff_density_max 0.770
_refine_diff_density_min -0.490
_refine_ls_abs_structure_details 'Flack, H. D. (1983), Acta Cryst. A39, 876-881. 1405 Friedel Pairs'
_refine_ls_abs_structure_Flack 0.1(2)
_refine_ls_extinction_method none
_refine_ls_goodness_of_fit_ref 1.135
_refine_ls_hydrogen_treatment constr
_refine_ls_number_parameters 293
_refine_ls_number_reflns 3574
_refine_ls_number_restraints 280
_refine_ls_R_factor_gt 0.0583
_refine_ls_shift/su_max 0.000
_refine_ls_structure_factor_coef Fsqd
_refine_ls_weighting_details 'w = 1/[\s^2^(Fo^2^)+(0.1160P)^2^+0.2036P] where P=(Fo^2^+2Fc^2^)/3'
_refine_ls_weighting_scheme calc
_refine_ls_wR_factor_ref 0.1669
_reflns_number_gt 3358
_reflns_number_total 3574
_reflns_threshold_expression F^2^>2.0\s(F^2^)
_cod_data_source_file c2nr30880k.txt
_cod_data_source_block HS006_Fluorescence
_cod_original_cell_volume 1072.30(13)
_cod_original_formula_sum 'C21.50 H16.50 F6 O6'
_cod_database_code 1514867

loop_
_symmetry_equiv_pos_site_id
_symmetry_equiv_pos_as_xyz
1 +X,+Y,+Z
2 -X,1/2+Y,-Z

loop_
_atom_site_label
_atom_site_type_symbol
_atom_site_fract_x
_atom_site_fract_y
_atom_site_fract_z
_atom_site_U_iso_or_equiv
_atom_site_adp_type
_atom_site_occupancy
_atom_site_symmetry_multiplicity
_atom_site_calc_flag
_atom_site_refinement_flags
F1 F 1.28376(18) 1.2761(6) 0.18890(13) 0.0537(6) Uani 1.0 2 d .
F2 F 1.34894(17) 0.9558(6) 0.14255(15) 0.0591(7) Uani 1.0 2 d .
F3 F 1.34255(19) 1.3337(6) 0.08953(14) 0.0633(8) Uani 1.0 2 d .
F4 F 0.71174(15) 0.5620(5) 0.22369(12) 0.0419(5) Uani 1.0 2 d .
F5 F 0.62227(16) 0.9104(5) 0.22738(12) 0.0459(6) Uani 1.0 2 d .
O1 O 1.10866(17) 0.9378(5) 0.14980(13) 0.0317(5) Uani 1.0 2 d .
O2 O 1.09004(17) 0.6923(5) 0.03597(14) 0.0343(5) Uani 1.0 2 d .
O3 O 1.17982(18) 1.0773(5) -0.02665(13) 0.0333(5) Uani 1.0 2 d .
O4 O 0.80876(16) 0.9428(5) 0.16783(12) 0.0291(5) Uani 1.0 2 d .
O5 O 0.69623(16) 1.1888(5) 0.06164(13) 0.0311(5) Uani 1.0 2 d .
O6 O 0.52429(16) 0.8912(5) 0.04164(13) 0.0312(5) Uani 1.0 2 d .
C1 C 1.1414(3) 0.7658(8) 0.3432(2) 0.0393(8) Uani 1.0 2 d .
C2 C 1.0644(3) 0.8448(7) 0.2676(2) 0.0328(7) Uani 1.0 2 d .
C3 C 0.9905(3) 1.0494(7) 0.26638(19) 0.0326(7) Uani 1.0 2 d .
C4 C 1.0006(3) 1.1708(8) 0.34035(19) 0.0364(8) Uani 1.0 2 d .
C5 C 1.0828(3) 1.0944(8) 0.41910(19) 0.0391(8) Uani 1.0 2 d .
C6 C 1.0966(4) 1.2221(10) 0.4957(3) 0.0511(10) Uani 1.0 2 d .
C7 C 1.1749(4) 1.1422(10) 0.5701(3) 0.0570(11) Uani 1.0 2 d .
C8 C 1.2417(4) 0.9300(11) 0.5724(3) 0.0587(11) Uani 1.0 2 d .
C9 C 1.2321(4) 0.8042(10) 0.5002(3) 0.0554(10) Uani 1.0 2 d .
C10 C 1.1528(3) 0.8850(9) 0.4207(2) 0.0412(8) Uani 1.0 2 d .
C11 C 1.0620(3) 0.7337(7) 0.18602(19) 0.0322(7) Uani 1.0 2 d .
C12 C 1.1190(3) 0.8885(7) 0.07722(18) 0.0288(7) Uani 1.0 2 d .
C13 C 1.1732(3) 1.1146(7) 0.05146(18) 0.0292(7) Uani 1.0 2 d .
C14 C 1.2880(3) 1.1704(8) 0.1194(2) 0.0402(8) Uani 1.0 2 d .
C15 C 0.8978(3) 1.1336(7) 0.18500(19) 0.0309(7) Uani 1.0 2 d .
C16 C 0.7135(3) 0.9984(6) 0.10550(17) 0.0259(6) Uani 1.0 2 d .
C17 C 0.6270(3) 0.7916(7) 0.09462(18) 0.0283(7) Uani 1.0 2 d .
C18 C 0.6238(3) 0.7071(8) 0.17903(19) 0.0339(7) Uani 1.0 2 d .
F6 F 0.53387(16) 0.5682(5) 0.16645(12) 0.0487(6) Uani 1.0 2 d .
H3A H 1.1982 0.9276 -0.0302 0.0399 Uiso 1.0 2 calc R
H6A H 0.4842 0.7727 0.0154 0.0374 Uiso 1.0 2 calc R
H1 H 1.1880 0.6294 0.3440 0.0472 Uiso 1.0 2 calc R
H4 H 0.9527 1.3051 0.3388 0.0437 Uiso 1.0 2 calc R
H6 H 1.0515 1.3618 0.4949 0.0613 Uiso 1.0 2 calc R
H7 H 1.1842 1.2293 0.6199 0.0683 Uiso 1.0 2 calc R
H8 H 1.2935 0.8738 0.6241 0.0704 Uiso 1.0 2 calc R
H9 H 1.2778 0.6642 0.5029 0.0665 Uiso 1.0 2 calc R
H11A H 1.1063 0.5777 0.1963 0.0386 Uiso 1.0 2 calc R
H11B H 0.9869 0.6929 0.1482 0.0386 Uiso 1.0 2 calc R
H13 H 1.1273 1.2676 0.0469 0.0350 Uiso 1.0 2 calc R
H15A H 0.8719 1.3047 0.1914 0.0371 Uiso 1.0 2 calc R
H15B H 0.9233 1.1376 0.1389 0.0371 Uiso 1.0 2 calc R
H17 H 0.6440 0.6409 0.0671 0.0340 Uiso 1.0 2 calc R
C19 C 0.442(5) 0.746(9) 0.360(4) 0.2521 Uiso 0.2500 2 d .
H19 H 0.4048 0.7489 0.3018 0.3026 Uiso 0.2500 2 calc R
C20 C 0.475(6) 0.972(8) 0.404(5) 0.2721 Uiso 0.2500 2 d .
H20 H 0.4606 1.1285 0.3748 0.3266 Uiso 0.2500 2 calc R
C21 C 0.533(6) 0.971(9) 0.494(5) 0.3011 Uiso 0.2500 2 d .
H21 H 0.5546 1.1259 0.5229 0.3614 Uiso 0.2500 2 calc R
C22 C 0.556(4) 0.742(11) 0.538(4) 0.3091 Uiso 0.2500 2 d .
H22 H 0.5927 0.7436 0.5961 0.3709 Uiso 0.2500 2 calc R
C23 C 0.522(2) 0.500(9) 0.494(2) 0.2967 Uiso 0.2500 2 d .
C24 C 0.546(2) 0.264(11) 0.5373(10) 0.2979 Uiso 0.2500 2 d .
H24 H 0.5831 0.2631 0.5958 0.3575 Uiso 0.2500 2 calc R
C25 C 0.513(3) 0.030(9) 0.4935(17) 0.2881 Uiso 0.2500 2 d .
C26 C 0.537(5) -0.214(11) 0.537(4) 0.2940 Uiso 0.2500 2 d .
H26 H 0.5754 -0.2175 0.5959 0.3528 Uiso 0.2500 2 calc R
C27 C 0.505(7) -0.441(9) 0.494(5) 0.2824 Uiso 0.2500 2 d .
H27 H 0.5210 -0.5974 0.5227 0.3389 Uiso 0.2500 2 calc R
C28 C 0.447(6) -0.439(8) 0.404(5) 0.2509 Uiso 0.2500 2 d .
H28 H 0.4252 -0.5945 0.3747 0.3011 Uiso 0.2500 2 calc R
C29 C 0.422(4) -0.211(9) 0.360(4) 0.2466 Uiso 0.2500 2 d .
H29 H 0.3839 -0.2118 0.3018 0.2960 Uiso 0.2500 2 calc R
C30 C 0.455(3) 0.031(8) 0.4043(17) 0.2521 Uiso 0.2500 2 d .
C31 C 0.4318(13) 0.267(9) 0.3606(10) 0.2494 Uiso 0.2500 2 d .
H31 H 0.3939 0.2686 0.3022 0.2993 Uiso 0.2500 2 calc R
C32 C 0.465(3) 0.502(8) 0.404(2) 0.2596 Uiso 0.2500 2 d .

loop_
_atom_site_aniso_label
_atom_site_aniso_U_11
_atom_site_aniso_U_22
_atom_site_aniso_U_33
_atom_site_aniso_U_12
_atom_site_aniso_U_13
_atom_site_aniso_U_23
F1 0.0567(13) 0.0670(16) 0.0388(11) -0.0250(12) 0.0199(9) -0.0187(11)
F2 0.0323(10) 0.0778(18) 0.0592(14) 0.0078(12) 0.0089(9) 0.0033(13)
F3 0.0579(14) 0.083(2) 0.0504(13) -0.0402(14) 0.0230(11) -0.0053(12)
F4 0.0375(10) 0.0461(12) 0.0361(10) -0.0024(9) 0.0076(8) 0.0121(9)
F5 0.0461(11) 0.0592(14) 0.0374(10) -0.0050(10) 0.0215(9) -0.0081(10)
O1 0.0328(11) 0.0336(13) 0.0327(10) -0.0060(9) 0.0173(9) -0.0019(10)
O2 0.0369(11) 0.0285(12) 0.0399(12) -0.0009(10) 0.0178(9) -0.0045(9)
O3 0.0387(12) 0.0306(12) 0.0334(10) 0.0038(10) 0.0171(9) 0.0003(10)
O4 0.0245(10) 0.0315(12) 0.0294(10) -0.0013(9) 0.0084(8) 0.0012(9)
O5 0.0292(11) 0.0304(12) 0.0329(11) -0.0003(9) 0.0110(9) 0.0026(9)
O6 0.0239(10) 0.0295(12) 0.0333(11) -0.0005(9) 0.0036(8) 0.0010(10)
C1 0.0339(16) 0.044(2) 0.0407(16) 0.0005(15) 0.0151(13) 0.0051(15)
C2 0.0285(14) 0.0371(18) 0.0338(15) -0.0047(12) 0.0131(12) 0.0040(13)
C3 0.0268(13) 0.0408(18) 0.0314(15) -0.0080(13) 0.0126(11) 0.0019(13)
C4 0.0306(15) 0.0443(19) 0.0332(16) -0.0042(14) 0.0111(13) -0.0029(14)
C5 0.0396(16) 0.049(2) 0.0285(14) -0.0081(15) 0.0124(13) 0.0010(14)
C6 0.055(2) 0.062(3) 0.0366(17) -0.0071(19) 0.0171(15) -0.0042(18)
C7 0.062(3) 0.074(3) 0.0298(17) -0.011(2) 0.0122(16) -0.0055(18)
C8 0.054(3) 0.083(3) 0.0291(16) -0.004(3) 0.0061(15) 0.0070(19)
C9 0.050(2) 0.064(3) 0.0432(19) 0.001(2) 0.0075(16) 0.0100(18)
C10 0.0372(16) 0.050(2) 0.0339(16) -0.0071(15) 0.0114(13) 0.0056(15)
C11 0.0311(15) 0.0294(17) 0.0369(15) -0.0003(13) 0.0142(12) 0.0028(13)
C12 0.0240(13) 0.0281(16) 0.0330(14) 0.0032(12) 0.0095(11) 0.0008(12)
C13 0.0316(14) 0.0265(16) 0.0317(14) 0.0023(12) 0.0147(12) -0.0003(12)
C14 0.0386(16) 0.049(2) 0.0366(16) -0.0117(15) 0.0184(13) -0.0007(15)
C15 0.0257(14) 0.0348(19) 0.0310(15) -0.0029(12) 0.0098(12) 0.0002(13)
C16 0.0239(13) 0.0303(16) 0.0246(13) 0.0022(11) 0.0108(11) -0.0011(12)
C17 0.0282(14) 0.0271(16) 0.0271(13) 0.0008(12) 0.0079(11) 0.0004(12)
C18 0.0271(14) 0.0420(19) 0.0308(14) -0.0031(13) 0.0091(11) 0.0021(13)
F6 0.0373(10) 0.0632(15) 0.0416(11) -0.0170(10) 0.0110(8) 0.0104(11)

loop_
_atom_type_symbol
_atom_type_description
_atom_type_scat_dispersion_real
_atom_type_scat_dispersion_imag
_atom_type_scat_source
C C 0.0181 0.0091
;
International Tables for Crystallography
(1992, Vol. C, Tables 4.2.6.8 and 6.1.1.4)
;
H H 0.0000 0.0000
;
International Tables for Crystallography
(1992, Vol. C, Table 6.1.1.4)
;
O O 0.0492 0.0322
;
International Tables for Crystallography
(1992, Vol. C, Tables 4.2.6.8 and 6.1.1.4)
;
F F 0.0727 0.0534
;
International Tables for Crystallography
(1992, Vol. C, Tables 4.2.6.8 and 6.1.1.4)
;

loop_
_geom_angle_atom_site_label_1
_geom_angle_atom_site_label_2
_geom_angle_atom_site_label_3
_geom_angle
_geom_angle_publ_flag
C11 O1 C12 117.9(3) yes
C15 O4 C16 116.4(3) yes
C2 C1 C10 122.1(4) yes
C1 C2 C3 119.1(4) yes
C1 C2 C11 120.8(4) yes
C3 C2 C11 120.0(3) yes
C2 C3 C4 120.1(3) yes
C2 C3 C15 121.6(3) yes
C4 C3 C15 118.3(3) yes
C3 C4 C5 121.1(4) yes
C4 C5 C6 121.9(4) yes
C4 C5 C10 118.8(4) yes
C6 C5 C10 119.3(3) yes
C5 C6 C7 120.5(5) yes
C6 C7 C8 120.4(4) yes
C7 C8 C9 121.0(4) yes
C8 C9 C10 120.5(5) yes
C1 C10 C5 118.8(3) yes
C1 C10 C9 122.9(4) yes
C5 C10 C9 118.3(4) yes
O1 C11 C2 104.8(3) yes
O1 C12 O2 125.8(4) yes
O1 C12 C13 110.7(3) yes
O2 C12 C13 123.5(3) yes
O3 C13 C12 112.6(3) yes
O3 C13 C14 110.5(3) yes
C12 C13 C14 110.9(3) yes
F1 C14 F2 107.6(3) yes
F1 C14 F3 107.3(4) yes
F1 C14 C13 112.9(4) yes
F2 C14 F3 107.0(4) yes
F2 C14 C13 111.6(3) yes
F3 C14 C13 110.2(3) yes
O4 C15 C3 106.5(3) yes
O4 C16 O5 124.9(3) yes
O4 C16 C17 111.9(3) yes
O5 C16 C17 123.2(3) yes
O6 C17 C16 107.9(3) yes
O6 C17 C18 110.3(3) yes
C16 C17 C18 112.2(3) yes
F4 C18 F5 107.5(3) yes
F4 C18 C17 111.6(3) yes
F4 C18 F6 107.7(3) yes
F5 C18 C17 111.9(3) yes
F5 C18 F6 107.5(3) yes
C17 C18 F6 110.5(3) yes
C20 C19 C32 120.372 yes
C19 C20 C21 120.517 yes
C20 C21 C22 120.520 yes
C21 C22 C23 120.364 yes
C22 C23 C24 121.201 yes
C22 C23 C32 119.116 yes
C24 C23 C32 119.683 yes
C23 C24 C25 120.627 yes
C24 C25 C26 121.195 yes
C24 C25 C30 119.688 yes
C26 C25 C30 119.118 yes
C25 C26 C27 120.363 yes
C26 C27 C28 120.521 yes
C27 C28 C29 120.510 yes
C28 C29 C30 120.375 yes
C25 C30 C29 119.113 yes
C25 C30 C31 119.692 yes
C29 C30 C31 121.195 yes
C30 C31 C32 120.616 yes
C19 C32 C23 119.111 yes
C19 C32 C31 121.197 yes
C23 C32 C31 119.692 yes
C13 O3 H3A 109.472 no
C17 O6 H6A 109.473 no
C2 C1 H1 118.964 no
C10 C1 H1 118.961 no
C3 C4 H4 119.456 no
C5 C4 H4 119.456 no
C5 C6 H6 119.751 no
C7 C6 H6 119.757 no
C6 C7 H7 119.822 no
C8 C7 H7 119.819 no
C7 C8 H8 119.509 no
C9 C8 H8 119.514 no
C8 C9 H9 119.756 no
C10 C9 H9 119.762 no
O1 C11 H11A 110.784 no
O1 C11 H11B 110.789 no
C2 C11 H11A 110.789 no
C2 C11 H11B 110.786 no
H11A C11 H11B 108.861 no
O3 C13 H13 107.558 no
C12 C13 H13 107.561 no
C14 C13 H13 107.562 no
O4 C15 H15A 110.428 no
O4 C15 H15B 110.433 no
C3 C15 H15A 110.432 no
C3 C15 H15B 110.431 no
H15A C15 H15B 108.633 no
O6 C17 H17 108.784 no
C16 C17 H17 108.786 no
C18 C17 H17 108.795 no
H19 C19 C20 119.814 no
H19 C19 C32 119.815 no
C19 C20 H20 119.745 no
H20 C20 C21 119.738 no
C20 C21 H21 119.744 no
H21 C21 C22 119.736 no
C21 C22 H22 119.819 no
H22 C22 C23 119.817 no
C23 C24 H24 119.687 no
H24 C24 C25 119.686 no
C25 C26 H26 119.816 no
H26 C26 C27 119.821 no
C26 C27 H27 119.736 no
H27 C27 C28 119.744 no
C27 C28 H28 119.741 no
H28 C28 C29 119.750 no
C28 C29 H29 119.811 no
H29 C29 C30 119.814 no
C30 C31 H31 119.691 no
H31 C31 C32 119.693 no

loop_
_geom_bond_atom_site_label_1
_geom_bond_atom_site_label_2
_geom_bond_distance
_geom_bond_publ_flag
F1 C14 1.331(5) yes
F2 C14 1.336(5) yes
F3 C14 1.330(6) yes
F4 C18 1.341(4) yes
F5 C18 1.344(5) yes
O1 C11 1.473(5) yes
O1 C12 1.327(5) yes
O2 C12 1.211(4) yes
O3 C13 1.388(5) yes
O4 C15 1.470(4) yes
O4 C16 1.324(3) yes
O5 C16 1.206(4) yes
O6 C17 1.400(4) yes
C1 C2 1.361(4) yes
C1 C10 1.420(6) yes
C2 C3 1.429(5) yes
C2 C11 1.501(5) yes
C3 C4 1.374(5) yes
C3 C15 1.517(4) yes
C4 C5 1.419(4) yes
C5 C6 1.417(6) yes
C5 C10 1.414(6) yes
C6 C7 1.357(5) yes
C7 C8 1.395(8) yes
C8 C9 1.360(7) yes
C9 C10 1.419(5) yes
C12 C13 1.521(5) yes
C13 C14 1.532(4) yes
C16 C17 1.518(5) yes
C17 C18 1.527(5) yes
C18 F6 1.326(4) yes
C19 C20 1.367 yes
C19 C32 1.440 yes
C20 C21 1.431 yes
C21 C22 1.368 yes
C22 C23 1.440 yes
C23 C24 1.404 yes
C24 C25 1.404 yes
C25 C26 1.440 yes
C25 C30 1.419 yes
C26 C27 1.368 yes
C27 C28 1.431 yes
C28 C29 1.368 yes
C29 C30 1.440 yes
C30 C31 1.404 yes
C31 C32 1.404 yes
O3 H3A 0.820 no
O6 H6A 0.820 no
C1 H1 0.930 no
C4 H4 0.930 no
C6 H6 0.930 no
C7 H7 0.930 no
C8 H8 0.930 no
C9 H9 0.930 no
C11 H11A 0.970 no
C11 H11B 0.970 no
C13 H13 0.980 no
C15 H15A 0.970 no
C15 H15B 0.970 no
C17 H17 0.980 no
C19 H19 0.930 no
C20 H20 0.930 no
C21 H21 0.930 no
C22 H22 0.930 no
C24 H24 0.930 no
C26 H26 0.930 no
C27 H27 0.930 no
C28 H28 0.930 no
C29 H29 0.930 no
C31 H31 0.930 no

loop_
_geom_contact_atom_site_label_1
_geom_contact_atom_site_label_2
_geom_contact_distance
_geom_contact_publ_flag
_geom_contact_site_symmetry_2
F1 O1 2.756(4) no .
F1 O3 3.558(3) no .
F1 C12 3.025(4) no .
F2 O1 3.203(4) no .
F2 O2 3.454(3) no .
F2 O3 2.957(3) no .
F2 C12 2.804(4) no .
F3 O3 2.644(3) no .
F4 O4 2.713(4) no .
F4 O6 3.570(3) no .
F4 C16 3.039(4) no .
F5 O4 2.997(4) no .
F5 O6 2.937(3) no .
F5 C16 2.817(5) no .
O1 O3 3.566(4) no .
O1 C1 3.295(5) no .
O1 C3 3.020(5) no .
O1 C14 2.864(5) no .
O1 C15 3.214(5) no .
O2 O3 2.735(4) no .
O2 C11 2.743(5) no .
O2 C14 3.468(5) no .
O4 O6 3.526(3) no .
O4 C2 3.160(4) no .
O4 C4 3.272(4) no .
O4 C11 3.391(4) no .
O4 C18 2.787(5) no .
O5 O6 2.641(4) no .
O5 C15 2.687(3) no .
O5 C18 3.555(5) no .
O6 F6 2.678(4) no .
C1 C4 2.781(6) no .
C2 C5 2.825(5) no .
C3 C10 2.810(4) no .
C5 C8 2.781(5) no .
C6 C9 2.781(7) no .
C7 C10 2.798(6) no .
C11 C15 2.981(5) no .
C19 C22 2.8202 no .
C20 C23 2.8222 no .
C21 C32 2.8221 no .
C23 C30 2.8219 no .
C24 C31 2.8098 no .
C25 C28 2.8222 no .
C25 C32 2.8219 no .
C26 C29 2.8202 no .
C27 C30 2.8221 no .
F1 O2 3.579(3) no 1_565
F2 F3 3.337(5) no 1_545
F2 F5 3.315(3) no 1_655
F2 O5 3.591(4) no 2_745
F2 O6 3.387(4) no 1_655
F2 F6 3.050(4) no 1_655
F3 F2 3.337(5) no 1_565
F3 O2 3.592(4) no 1_565
F3 O5 3.054(4) no 2_755
F3 O6 3.351(4) no 2_755
F3 C16 3.246(4) no 2_755
F3 C17 3.337(5) no 2_755
F3 F6 2.636(3) no 1_665
F4 F5 3.578(4) no 1_545
F4 O5 3.323(4) no 1_545
F4 C7 3.287(4) no 2_746
F4 C8 3.376(5) no 2_746
F4 C15 3.544(4) no 1_545
F4 C16 3.555(4) no 1_545
F5 F2 3.315(3) no 1_455
F5 F4 3.578(4) no 1_565
O1 O2 3.499(3) no 2_755
O2 F1 3.579(3) no 1_545
O2 F3 3.592(4) no 1_545
O2 O1 3.499(3) no 2_745
O2 O2 3.397(3) no 2_745
O2 O2 3.397(3) no 2_755
O2 O3 3.532(4) no 2_745
O2 C12 3.104(4) no 2_745
O2 C13 3.157(4) no 1_545
O2 C13 3.214(4) no 2_745
O3 O2 3.532(4) no 2_755
O3 O4 3.119(4) no 2_755
O3 O5 2.792(4) no 2_745
O3 C11 3.387(4) no 2_755
O3 C15 3.396(4) no 2_745
O3 C16 3.161(5) no 2_755
O3 C17 3.360(5) no 2_755
O4 O3 3.119(4) no 2_745
O5 F2 3.591(4) no 2_755
O5 F3 3.054(4) no 2_745
O5 F4 3.323(4) no 1_565
O5 O3 2.792(4) no 2_755
O5 O6 2.939(3) no 2_655
O5 C17 3.356(4) no 1_565
O6 F2 3.387(4) no 1_455
O6 F3 3.351(4) no 2_745
O6 O5 2.939(3) no 2_645
O6 O6 2.903(4) no 2_645
O6 O6 2.903(4) no 2_655
O6 C17 3.177(4) no 2_655
O6 F6 3.468(3) no 2_655
C1 C4 3.581(6) no 1_545
C4 C1 3.581(6) no 1_565
C6 C9 3.483(7) no 1_565
C7 F4 3.287(4) no 2_756
C8 F4 3.376(5) no 2_756
C9 C6 3.483(7) no 1_545
C11 O3 3.387(4) no 2_745
C12 O2 3.104(4) no 2_755
C13 O2 3.157(4) no 1_565
C13 O2 3.214(4) no 2_755
C15 F4 3.544(4) no 1_565
C15 O3 3.396(4) no 2_755
C16 F3 3.246(4) no 2_745
C16 F4 3.555(4) no 1_565
C16 O3 3.161(5) no 2_745
C17 F3 3.337(5) no 2_745
C17 O3 3.360(5) no 2_745
C17 O5 3.356(4) no 1_545
C17 O6 3.177(4) no 2_645
F6 F2 3.050(4) no 1_455
F6 F3 2.636(3) no 1_445
F6 O6 3.468(3) no 2_645
F1 H13 2.5044 no .
F2 H3A 2.8583 no .
F2 H13 3.1713 no .
F3 H3A 3.0340 no .
F3 H13 2.6514 no .
F4 H17 2.5116 no .
F5 H6A 3.4492 no .
F5 H17 3.1892 no .
O1 H1 3.4674 no .
O1 H13 2.5324 no .
O1 H15B 2.5813 no .
O2 H3A 2.4547 no .
O2 H11A 2.7366 no .
O2 H11B 2.7469 no .
O2 H13 3.0102 no .
O4 H4 3.3734 no .
O4 H11B 2.8019 no .
O4 H17 2.6839 no .
O5 H6A 3.3608 no .
O5 H15A 2.5791 no .
O5 H15B 2.7649 no .
O5 H17 2.9264 no .
C1 H9 2.6796 no .
C1 H11A 2.5688 no .
C1 H11B 3.1891 no .
C2 H4 3.2686 no .
C2 H15A 3.3448 no .
C2 H15B 2.7251 no .
C3 H1 3.2455 no .
C3 H11A 3.3342 no .
C3 H11B 2.7253 no .
C4 H6 2.6584 no .
C4 H15A 2.5510 no .
C4 H15B 3.2043 no .
C5 H1 3.2742 no .
C5 H7 3.2483 no .
C5 H9 3.2740 no .
C6 H4 2.6549 no .
C6 H8 3.2195 no .
C7 H9 3.2349 no .
C8 H6 3.2267 no .
C9 H1 2.6675 no .
C9 H7 3.2301 no .
C10 H4 3.2765 no .
C10 H6 3.2818 no .
C10 H8 3.2516 no .
C11 H1 2.6248 no .
C11 H15B 2.6817 no .
C12 H3A 2.4473 no .
C12 H11A 2.6528 no .
C12 H11B 2.6720 no .
C12 H15B 3.3859 no .
C14 H3A 2.6833 no .
C15 H4 2.6041 no .
C15 H11B 2.7435 no .
C16 H6A 3.0343 no .
C16 H15A 2.5746 no .
C16 H15B 2.6833 no .
C18 H6A 2.7132 no .
F6 H6A 2.6346 no .
F6 H17 2.6506 no .
H3A H13 2.5803 no .
H6A H17 2.0517 no .
H1 H9 2.5201 no .
H1 H11A 2.3514 no .
H1 H11B 3.3874 no .
H4 H6 2.4981 no .
H4 H15A 2.3295 no .
H4 H15B 3.4073 no .
H6 H7 2.2807 no .
H7 H8 2.3159 no .
H8 H9 2.2799 no .
H11B H15B 2.4310 no .
C19 H21 3.2612 no .
C19 H31 2.6444 no .
H19 H20 2.2913 no .
H19 C21 3.2708 no .
H19 C23 3.3033 no .
H19 C31 2.6585 no .
H19 H31 2.4887 no .
C20 H22 3.2707 no .
H20 H21 2.3540 no .
H20 C22 3.2613 no .
H20 C32 3.2768 no .
H21 H22 2.2913 no .
H21 C23 3.2768 no .
C22 H24 2.6443 no .
H22 C24 2.6585 no .
H22 H24 2.4887 no .
H22 C32 3.3031 no .
C23 H31 3.2799 no .
C24 H26 2.6584 no .
H24 C26 2.6441 no .
H24 H26 2.4885 no .
H24 C30 3.2797 no .
H24 C32 3.2797 no .
C25 H27 3.2768 no .
C25 H29 3.3031 no .
C25 H31 3.2798 no .
C26 H28 3.2614 no .
H26 H27 2.2913 no .
H26 C28 3.2709 no .
H26 C30 3.3031 no .
C27 H29 3.2708 no .
H27 H28 2.3542 no .
H27 C29 3.2613 no .
H28 H29 2.2914 no .
H28 C30 3.2769 no .
C29 H31 2.6442 no .
H29 C31 2.6584 no .
H29 H31 2.4885 no .
F1 H11A 2.8453 no 1_565
F2 H6A 3.4328 no 1_655
F3 H6A 3.4714 no 1_665
F3 H6A 3.4144 no 2_755
F3 H17 2.9325 no 2_755
F4 H4 3.2899 no 1_545
F4 H7 2.6396 no 2_746
F4 H8 2.8103 no 2_746
F4 H15A 2.7183 no 1_545
F5 H7 3.0052 no 2_746
F5 H8 3.3572 no 2_756
O1 H11A 3.4079 no 1_565
O2 H13 2.2426 no 1_545
O2 H13 2.6762 no 2_745
O2 H15B 2.9465 no 2_745
O3 H11B 2.4403 no 2_755
O3 H15A 2.9900 no 2_745
O3 H15B 2.9479 no 2_745
O3 H15B 3.4521 no 2_755
O3 H17 2.6779 no 2_755
O4 H3A 3.5360 no 2_745
O4 H3A 3.4193 no 2_755
O4 H15A 3.3893 no 1_545
O5 H3A 2.0765 no 2_755
O5 H6A 2.2612 no 2_655
O5 H17 2.4489 no 1_565
O6 H6A 3.3348 no 2_645
O6 H6A 2.1857 no 2_655
O6 H17 2.6139 no 2_655
C1 H4 3.4156 no 1_545
C2 H4 3.5789 no 1_545
C3 H11A 3.5543 no 1_565
C4 H1 3.3998 no 1_565
C4 H6 3.5333 no 2_746
C4 H7 3.5826 no 2_746
C5 H1 3.5487 no 1_565
C5 H6 2.9552 no 2_746
C6 H6 2.7419 no 2_746
C6 H9 3.2668 no 1_565
C7 H4 3.2102 no 2_746
C7 H6 3.1001 no 2_746
C7 H9 3.4122 no 1_565
C8 H4 3.4987 no 2_746
C8 H6 3.5802 no 2_746
C9 H6 3.2698 no 1_545
C10 H6 3.4661 no 1_545
C10 H6 3.5054 no 2_746
C11 H15A 3.3658 no 1_545
C11 H15B 3.5120 no 1_545
C12 H13 3.2620 no 1_545
C12 H13 3.1677 no 2_745
C13 H11B 3.2748 no 2_755
C15 H3A 2.8894 no 2_755
C15 H11A 3.5196 no 1_565
C15 H11B 3.2717 no 1_565
C16 H3A 3.5889 no 2_745
C16 H3A 3.0151 no 2_755
C16 H6A 2.9786 no 2_655
C16 H17 3.4417 no 1_565
C17 H3A 3.4608 no 2_745
C17 H6A 3.2799 no 2_645
C17 H6A 3.1221 no 2_655
C18 H7 3.3934 no 2_746
C18 H8 3.5643 no 2_746
F6 H6A 3.3954 no 2_645
F6 H8 3.5688 no 2_746
F6 H19 3.4857 no .
H3A O4 3.4193 no 2_745
H3A O4 3.5360 no 2_755
H3A O5 2.0765 no 2_745
H3A C15 2.8894 no 2_745
H3A C16 3.0151 no 2_745
H3A C16 3.5889 no 2_755
H3A C17 3.4608 no 2_755
H3A H11B 2.8399 no 2_755
H3A H15A 2.6295 no 2_745
H3A H15B 2.4414 no 2_745
H3A H17 2.6299 no 2_755
H6A F2 3.4328 no 1_455
H6A F3 3.4714 no 1_445
H6A F3 3.4144 no 2_745
H6A O5 2.2612 no 2_645
H6A O6 2.1857 no 2_645
H6A O6 3.3348 no 2_655
H6A C16 2.9786 no 2_645
H6A C17 3.1221 no 2_645
H6A C17 3.2799 no 2_655
H6A F6 3.3954 no 2_655
H6A H6A 2.7037 no 2_645
H6A H6A 2.7037 no 2_655
H6A H17 2.5717 no 2_655
H1 C4 3.3998 no 1_545
H1 C5 3.5487 no 1_545
H1 H4 3.4832 no 1_545
H4 F4 3.2899 no 1_565
H4 C1 3.4156 no 1_565
H4 C2 3.5789 no 1_565
H4 C7 3.2102 no 2_756
H4 C8 3.4987 no 2_756
H4 H1 3.4832 no 1_565
H4 H7 3.0871 no 2_756
H4 H8 3.5433 no 2_756
H6 C4 3.5333 no 2_756
H6 C5 2.9552 no 2_756
H6 C6 2.7419 no 2_756
H6 C7 3.1001 no 2_756
H6 C8 3.5802 no 2_756
H6 C9 3.2698 no 1_565
H6 C10 3.4661 no 1_565
H6 C10 3.5054 no 2_756
H6 H6 2.9549 no 2_746
H6 H6 2.9549 no 2_756
H6 H7 3.5132 no 2_756
H6 H9 3.3112 no 1_565
H7 F4 2.6396 no 2_756
H7 F5 3.0052 no 2_756
H7 C4 3.5826 no 2_756
H7 C18 3.3934 no 2_756
H7 H4 3.0871 no 2_746
H7 H6 3.5132 no 2_746
H7 H9 3.5341 no 1_565
H8 F4 2.8103 no 2_756
H8 F5 3.3572 no 2_746
H8 C18 3.5643 no 2_756
H8 F6 3.5688 no 2_756
H8 H4 3.5433 no 2_746
H9 C6 3.2668 no 1_545
H9 C7 3.4122 no 1_545
H9 H6 3.3112 no 1_545
H9 H7 3.5341 no 1_545
H11A F1 2.8453 no 1_545
H11A O1 3.4079 no 1_545
H11A C3 3.5543 no 1_545
H11A C15 3.5196 no 1_545
H11A H13 3.1213 no 1_545
H11A H15A 3.3556 no 1_545
H11A H15B 3.1762 no 1_545
H11B O3 2.4403 no 2_745
H11B C13 3.2748 no 2_745
H11B C15 3.2717 no 1_545
H11B H3A 2.8399 no 2_745
H11B H13 3.1143 no 2_745
H11B H15A 2.7784 no 1_545
H11B H15B 2.9784 no 1_545
H13 O2 2.2426 no 1_565
H13 O2 2.6762 no 2_755
H13 C12 3.2620 no 1_565
H13 C12 3.1677 no 2_755
H13 H11A 3.1213 no 1_565
H13 H11B 3.1143 no 2_755
H13 H15B 3.5502 no 2_755
H15A F4 2.7183 no 1_565
H15A O3 2.9900 no 2_755
H15A O4 3.3893 no 1_565
H15A C11 3.3658 no 1_565
H15A H3A 2.6295 no 2_755
H15A H11A 3.3556 no 1_565
H15A H11B 2.7784 no 1_565
H15A H17 3.4018 no 1_565
H15B O2 2.9465 no 2_755
H15B O3 3.4521 no 2_745
H15B O3 2.9479 no 2_755
H15B C11 3.5120 no 1_565
H15B H3A 2.4414 no 2_755
H15B H11A 3.1762 no 1_565
H15B H11B 2.9784 no 1_565
H15B H13 3.5502 no 2_745
H17 F3 2.9325 no 2_745
H17 O3 2.6779 no 2_745
H17 O5 2.4489 no 1_545
H17 O6 2.6139 no 2_645
H17 C16 3.4417 no 1_545
H17 H3A 2.6299 no 2_745
H17 H6A 2.5717 no 2_645
H17 H15A 3.4018 no 1_545
H19 F6 3.4857 no .

loop_
_geom_hbond_atom_site_label_D
_geom_hbond_atom_site_label_H
_geom_hbond_atom_site_label_A
_geom_hbond_site_symmetry_A
_geom_hbond_distance_DA
_geom_hbond_distance_DH
_geom_hbond_distance_HA
_geom_hbond_angle_DHA
_geom_hbond_publ_flag
O3 H3A O2 . 2.735(4) 0.820 2.455 101.2 no
O3 H3A O5 2_745 2.792(4) 0.820 2.077 145.7 no
O6 H6A O5 2_645 2.939(3) 0.820 2.261 140.2 no
O6 H6A O6 2_645 2.903(4) 0.820 2.186 146.2 no

loop_
_geom_torsion_atom_site_label_1
_geom_torsion_atom_site_label_2
_geom_torsion_atom_site_label_3
_geom_torsion_atom_site_label_4
_geom_torsion
_geom_torsion_publ_flag
C11 O1 C12 O2 2.6(4) no
C11 O1 C12 C13 -177.36(19) no
C12 O1 C11 C2 178.4(2) no
C15 O4 C16 O5 1.6(5) no
C15 O4 C16 C17 -178.8(3) no
C16 O4 C15 C3 171.2(3) no
C2 C1 C10 C5 -0.8(6) no
C2 C1 C10 C9 179.6(4) no
C10 C1 C2 C3 -1.8(6) no
C10 C1 C2 C11 173.6(4) no
C1 C2 C3 C4 2.6(6) no
C1 C2 C3 C15 -175.7(3) no
C1 C2 C11 O1 -104.6(4) no
C3 C2 C11 O1 70.8(4) no
C11 C2 C3 C4 -172.8(3) no
C11 C2 C3 C15 8.8(5) no
C2 C3 C4 C5 -0.8(6) no
C2 C3 C15 O4 78.6(4) no
C4 C3 C15 O4 -99.7(4) no
C15 C3 C4 C5 177.5(3) no
C3 C4 C5 C6 178.1(4) no
C3 C4 C5 C10 -1.8(6) no
C4 C5 C6 C7 179.1(4) no
C4 C5 C10 C1 2.6(6) no
C4 C5 C10 C9 -177.8(4) no
C6 C5 C10 C1 -177.3(4) no
C6 C5 C10 C9 2.4(6) no
C10 C5 C6 C7 -1.0(7) no
C5 C6 C7 C8 -1.2(8) no
C6 C7 C8 C9 2.0(8) no
C7 C8 C9 C10 -0.6(8) no
C8 C9 C10 C1 178.1(4) no
C8 C9 C10 C5 -1.5(7) no
O1 C12 C13 O3 -176.5(2) no
O1 C12 C13 C14 59.2(3) no
O2 C12 C13 O3 3.6(4) no
O2 C12 C13 C14 -120.8(3) no
O3 C13 C14 F1 162.7(3) no
O3 C13 C14 F2 -76.0(4) no
O3 C13 C14 F3 42.7(4) no
C12 C13 C14 F1 -71.8(4) no
C12 C13 C14 F2 49.5(4) no
C12 C13 C14 F3 168.3(3) no
O4 C16 C17 O6 167.0(3) no
O4 C16 C17 C18 45.3(4) no
O5 C16 C17 O6 -13.4(5) no
O5 C16 C17 C18 -135.1(3) no
O6 C17 C18 F4 166.7(3) no
O6 C17 C18 F5 -72.8(3) no
O6 C17 C18 F6 46.9(4) no
C16 C17 C18 F4 -73.0(4) no
C16 C17 C18 F5 47.5(4) no
C16 C17 C18 F6 167.2(3) no
C20 C19 C32 C23 -0.1 no
C20 C19 C32 C31 -179.9 no
C32 C19 C20 C21 -0.2 no
C19 C20 C21 C22 0.2 no
C20 C21 C22 C23 0.1 no
C21 C22 C23 C24 179.5 no
C22 C23 C24 C25 -179.8 no
C22 C23 C32 C31 -179.9 no
C24 C23 C32 C19 -179.5 no
C24 C23 C32 C31 0.3 no
C32 C23 C24 C25 0.0 no
C23 C24 C25 C26 179.5 no
C23 C24 C25 C30 -0.4 no
C24 C25 C26 C27 180.0 no
C24 C25 C30 C29 -179.9 no
C24 C25 C30 C31 0.4 no
C26 C25 C30 C29 0.2 no
C26 C25 C30 C31 -179.5 no
C30 C25 C26 C27 -0.1 no
C25 C26 C27 C28 0.1 no
C26 C27 C28 C29 -0.2 no
C27 C28 C29 C30 0.3 no
C28 C29 C30 C25 -0.3 no
C28 C29 C30 C31 179.4 no
C25 C30 C31 C32 -0.0 no
C29 C30 C31 C32 -179.7 no
C30 C31 C32 C19 179.5 no
C30 C31 C32 C23 -0.3 no
